data_7205168
loop_
_publ_author_name
'Liu, Qing-Xiang'
'Chen, Ai-Hui'
'Zhao, Xiao-Jun'
'Zang, Yan'
'Wu, Xiu-Mei'
'Wang, Xiu-Guang'
'Guo, Jian-Hua'

_publ_section_title
;
 N-Heterocyclic carbene copper(i), mercury(ii) and silver(i) complexes
 containing durene linker: synthesis and structural studies
;
_journal_issue 1
_journal_name_full CrystEngComm
_journal_page_first 293
_journal_paper_doi 10.1039/c0ce00142b
_journal_volume 13
_journal_year 2011
_chemical_formula_sum 'C40 H41 Br2 N7'
_chemical_formula_weight 779.62
_chemical_name_systematic
;
?
;
_space_group_IT_number 14
_symmetry_cell_setting monoclinic
_symmetry_space_group_name_Hall '-P 2ybc'
_symmetry_space_group_name_H-M 'P 1 21/c 1'
_atom_sites_solution_hydrogens geom
_atom_sites_solution_primary direct
_atom_sites_solution_secondary difmap
_audit_creation_method SHELXL-97
_cell_angle_alpha 90.00
_cell_angle_beta 111.0320(10)
_cell_angle_gamma 90.00
_cell_formula_units_Z 4
_cell_length_a 14.7807(7)
_cell_length_b 14.6784(7)
_cell_length_c 18.5397(9)
_cell_measurement_reflns_used 6603
_cell_measurement_temperature 296(2)
_cell_measurement_theta_max 24.95
_cell_measurement_theta_min 2.35
_cell_volume 3754.4(3)
_computing_cell_refinement 'Bruker SMART'
_computing_data_collection 'Bruker SMART'
_computing_data_reduction 'Bruker SAINT'
_computing_molecular_graphics 'Bruker SHELXTL'
_computing_publication_material 'Bruker SHELXTL'
_computing_structure_refinement 'SHELXL-97 (Sheldrick, 1997)'
_computing_structure_solution 'SHELXS-97 (Sheldrick, 1990)'
_diffrn_ambient_temperature 296(2)
_diffrn_measured_fraction_theta_full 0.999
_diffrn_measured_fraction_theta_max 0.999
_diffrn_measurement_device_type 'CCD area detector'
_diffrn_measurement_method 'phi and omega scans'
_diffrn_radiation_monochromator graphite
_diffrn_radiation_source 'fine-focus sealed tube'
_diffrn_radiation_type MoK\a
_diffrn_radiation_wavelength 0.71073
_diffrn_reflns_av_R_equivalents 0.0248
_diffrn_reflns_av_sigmaI/netI 0.0296
_diffrn_reflns_limit_h_max 17
_diffrn_reflns_limit_h_min -17
_diffrn_reflns_limit_k_max 17
_diffrn_reflns_limit_k_min -15
_diffrn_reflns_limit_l_max 22
_diffrn_reflns_limit_l_min -17
_diffrn_reflns_number 18776
_diffrn_reflns_theta_full 25.01
_diffrn_reflns_theta_max 25.01
_diffrn_reflns_theta_min 1.82
_exptl_absorpt_coefficient_mu 2.197
_exptl_absorpt_correction_T_max 0.7484
_exptl_absorpt_correction_T_min 0.6435
_exptl_absorpt_correction_type multi-scan
_exptl_absorpt_process_details SADABS
_exptl_crystal_colour BROWN
_exptl_crystal_density_diffrn 1.379
_exptl_crystal_density_meas ?
_exptl_crystal_density_method 'not measured'
_exptl_crystal_description BLOCK
_exptl_crystal_F_000 1600
_exptl_crystal_size_max 0.22
_exptl_crystal_size_mid 0.21
_exptl_crystal_size_min 0.14
_refine_diff_density_max 0.676
_refine_diff_density_min -0.441
_refine_diff_density_rms 0.056
_refine_ls_extinction_method none
_refine_ls_goodness_of_fit_ref 1.032
_refine_ls_hydrogen_treatment constr
_refine_ls_matrix_type full
_refine_ls_number_parameters 447
_refine_ls_number_reflns 6616
_refine_ls_number_restraints 0
_refine_ls_restrained_S_all 1.032
_refine_ls_R_factor_all 0.0675
_refine_ls_R_factor_gt 0.0405
_refine_ls_shift/su_max 0.001
_refine_ls_shift/su_mean 0.000
_refine_ls_structure_factor_coef Fsqd
_refine_ls_weighting_details 'calc w=1/[\s^2^(Fo^2^)+(0.0733P)^2^+1.6636P] where P=(Fo^2^+2Fc^2^)/3'
_refine_ls_weighting_scheme calc
_refine_ls_wR_factor_gt 0.1205
_refine_ls_wR_factor_ref 0.1358
_reflns_number_gt 4554
_reflns_number_total 6616
_reflns_threshold_expression >2sigma(I)
_cod_data_source_file C0CE00142B.TXT
_cod_data_source_block 1e
_cod_depositor_comments
;
The following automatic conversions were performed:
'_symmetry_cell_setting' value 'Monoclinic' changed to 'monoclinic'
according to '/home/saulius/struct/CIF-dictionaries/cif_core.dic'
dictionary named 'cif_core.dic' version 2.4.1 from
2010-06-29.

'_exptl_absorpt_correction_type' value 'MULTI-SCAN' changed
to 'multi-scan' according to
'/home/saulius/struct/CIF-dictionaries/cif_core.dic' dictionary named
'cif_core.dic' version 2.4.1 from 2010-06-29.

Automatic conversion script
Id: cif_fix_enum 1555 2011-01-17 13:19:09Z saulius 

The following automatic conversions were performed:

'_exptl_crystal_density_meas' value 'NONE' was changed to '?' - the
value is perceived as not measured.

Automatic conversion script
Id: cif_fix_values 3008 2015-01-20 13:52:24Z robertas 
;
_cod_original_sg_symbol_H-M P2(1)/c
_cod_database_code 7205168

loop_
_symmetry_equiv_pos_as_xyz
'x, y, z'
'-x, y+1/2, -z+1/2'
'-x, -y, -z'
'x, -y-1/2, z-1/2'

loop_
_atom_site_label
_atom_site_type_symbol
_atom_site_fract_x
_atom_site_fract_y
_atom_site_fract_z
_atom_site_U_iso_or_equiv
_atom_site_adp_type
_atom_site_occupancy
_atom_site_symmetry_multiplicity
_atom_site_calc_flag
_atom_site_refinement_flags
_atom_site_disorder_assembly
_atom_site_disorder_group
Br1 Br 0.25655(3) 0.79382(3) 0.32118(3) 0.06850(16) Uani 1 1 d . . .
Br2 Br 0.42225(4) 0.21335(3) 0.24727(3) 0.07578(18) Uani 1 1 d . . .
N1 N 0.1066(3) 0.3251(3) 0.1738(2) 0.0796(11) Uani 1 1 d . . .
N2 N 0.2447(2) 0.4143(2) 0.13643(17) 0.0554(8) Uani 1 1 d . . .
N3 N 0.3118(2) 0.51724(19) 0.22386(16) 0.0485(7) Uani 1 1 d . . .
N4 N 0.4261(2) 0.19774(18) 0.50309(16) 0.0444(7) Uani 1 1 d . . .
N5 N 0.3453(2) 0.09730(19) 0.41683(16) 0.0467(7) Uani 1 1 d . . .
N6 N 0.1578(2) 0.1624(2) 0.3679(2) 0.0721(10) Uani 1 1 d . . .
C1 C 0.1296(3) 0.2876(3) 0.1180(2) 0.0613(10) Uani 1 1 d . . .
C2 C 0.0311(5) 0.2885(4) 0.1884(4) 0.0986(17) Uani 1 1 d . . .
H2 H 0.0136 0.3147 0.2272 0.118 Uiso 1 1 calc R . .
C3 C -0.0202(4) 0.2166(4) 0.1503(4) 0.1044(19) Uani 1 1 d . . .
H3 H -0.0712 0.1937 0.1631 0.125 Uiso 1 1 calc R . .
C4 C 0.0033(4) 0.1774(4) 0.0928(4) 0.110(2) Uani 1 1 d . . .
H4 H -0.0309 0.1272 0.0661 0.132 Uiso 1 1 calc R . .
C5 C 0.0796(4) 0.2140(3) 0.0743(3) 0.0925(16) Uani 1 1 d . . .
H5 H 0.0964 0.1901 0.0344 0.111 Uiso 1 1 calc R . .
C6 C 0.2157(3) 0.3253(3) 0.1023(2) 0.0652(11) Uani 1 1 d . . .
H6A H 0.2698 0.2835 0.1227 0.078 Uiso 1 1 calc R . .
H6B H 0.1999 0.3295 0.0469 0.078 Uiso 1 1 calc R . .
C7 C 0.2125(3) 0.4977(3) 0.1021(2) 0.0548(9) Uani 1 1 d . . .
C8 C 0.2566(3) 0.5643(3) 0.1567(2) 0.0508(9) Uani 1 1 d . . .
C9 C 0.2461(3) 0.6567(3) 0.1408(2) 0.0666(11) Uani 1 1 d . . .
H9 H 0.2766 0.7008 0.1775 0.080 Uiso 1 1 calc R . .
C10 C 0.1870(4) 0.6784(4) 0.0664(3) 0.0887(15) Uani 1 1 d . . .
H10 H 0.1778 0.7394 0.0522 0.106 Uiso 1 1 calc R . .
C11 C 0.1402(4) 0.6117(4) 0.0114(3) 0.0950(16) Uani 1 1 d . . .
H11 H 0.0998 0.6299 -0.0377 0.114 Uiso 1 1 calc R . .
C12 C 0.1522(3) 0.5212(4) 0.0279(2) 0.0740(12) Uani 1 1 d . . .
H12 H 0.1215 0.4772 -0.0088 0.089 Uiso 1 1 calc R . .
C13 C 0.3025(3) 0.4290(3) 0.2083(2) 0.0533(9) Uani 1 1 d . . .
H13 H 0.3328 0.3834 0.2435 0.064 Uiso 1 1 calc R . .
C14 C 0.3714(3) 0.5604(2) 0.2982(2) 0.0539(9) Uani 1 1 d . . .
H14A H 0.3353 0.6098 0.3098 0.065 Uiso 1 1 calc R . .
H14B H 0.4298 0.5857 0.2937 0.065 Uiso 1 1 calc R . .
C15 C 0.3986(2) 0.4910(2) 0.36337(19) 0.0459(8) Uani 1 1 d . . .
C16 C 0.4893(2) 0.4492(2) 0.38762(19) 0.0470(8) Uani 1 1 d . . .
C17 C 0.5120(2) 0.3820(2) 0.44542(19) 0.0469(8) Uani 1 1 d . . .
C18 C 0.4441(3) 0.3599(2) 0.47945(19) 0.0468(8) Uani 1 1 d . . .
C19 C 0.3524(3) 0.4013(2) 0.4540(2) 0.0497(9) Uani 1 1 d . . .
C20 C 0.3290(2) 0.4670(2) 0.3958(2) 0.0486(8) Uani 1 1 d . . .
C21 C 0.5630(3) 0.4712(3) 0.3511(3) 0.0740(12) Uani 1 1 d . . .
H21A H 0.5629 0.4240 0.3152 0.111 Uiso 1 1 calc R . .
H21B H 0.6263 0.4753 0.3905 0.111 Uiso 1 1 calc R . .
H21C H 0.5468 0.5283 0.3243 0.111 Uiso 1 1 calc R . .
C22 C 0.6078(3) 0.3320(3) 0.4667(3) 0.0683(11) Uani 1 1 d . . .
H22A H 0.6116 0.2862 0.5046 0.102 Uiso 1 1 calc R . .
H22B H 0.6601 0.3745 0.4875 0.102 Uiso 1 1 calc R . .
H22C H 0.6123 0.3037 0.4214 0.102 Uiso 1 1 calc R . .
C23 C 0.2774(3) 0.3723(3) 0.4881(3) 0.0721(12) Uani 1 1 d . . .
H23A H 0.2398 0.3226 0.4585 0.108 Uiso 1 1 calc R . .
H23B H 0.2353 0.4226 0.4866 0.108 Uiso 1 1 calc R . .
H23C H 0.3096 0.3533 0.5406 0.108 Uiso 1 1 calc R . .
C24 C 0.2288(3) 0.5096(3) 0.3648(3) 0.0717(12) Uani 1 1 d . . .
H24A H 0.1823 0.4645 0.3372 0.108 Uiso 1 1 calc R . .
H24B H 0.2285 0.5588 0.3306 0.108 Uiso 1 1 calc R . .
H24C H 0.2124 0.5324 0.4071 0.108 Uiso 1 1 calc R . .
C25 C 0.4667(3) 0.2848(2) 0.5392(2) 0.0518(9) Uani 1 1 d . . .
H25A H 0.5364 0.2791 0.5644 0.062 Uiso 1 1 calc R . .
H25B H 0.4398 0.3003 0.5782 0.062 Uiso 1 1 calc R . .
C26 C 0.4336(2) 0.1148(2) 0.54184(19) 0.0439(8) Uani 1 1 d . . .
C27 C 0.3819(2) 0.0511(2) 0.4869(2) 0.0443(8) Uani 1 1 d . . .
C28 C 0.3771(3) -0.0406(2) 0.5046(2) 0.0531(9) Uani 1 1 d . . .
H28 H 0.3422 -0.0829 0.4678 0.064 Uiso 1 1 calc R . .
C29 C 0.4276(3) -0.0643(3) 0.5803(2) 0.0577(10) Uani 1 1 d . . .
H29 H 0.4266 -0.1247 0.5952 0.069 Uiso 1 1 calc R . .
C30 C 0.4800(3) -0.0009(3) 0.6352(2) 0.0571(10) Uani 1 1 d . . .
H30 H 0.5133 -0.0205 0.6855 0.069 Uiso 1 1 calc R . .
C31 C 0.4844(3) 0.0905(2) 0.6178(2) 0.0511(9) Uani 1 1 d . . .
H31 H 0.5193 0.1327 0.6547 0.061 Uiso 1 1 calc R . .
C32 C 0.3731(2) 0.1839(2) 0.4293(2) 0.0490(8) Uani 1 1 d . . .
H32 H 0.3573 0.2288 0.3914 0.059 Uiso 1 1 calc R . .
C33 C 0.2744(3) 0.0626(3) 0.3450(2) 0.0554(9) Uani 1 1 d . . .
H33A H 0.2836 -0.0024 0.3412 0.066 Uiso 1 1 calc R . .
H33B H 0.2839 0.0919 0.3013 0.066 Uiso 1 1 calc R . .
C34 C 0.1727(3) 0.0809(3) 0.3424(2) 0.0540(9) Uani 1 1 d . . .
C35 C 0.0672(4) 0.1802(4) 0.3649(3) 0.0884(15) Uani 1 1 d . . .
H35 H 0.0551 0.2365 0.3826 0.106 Uiso 1 1 calc R . .
C36 C -0.0074(4) 0.1206(4) 0.3375(3) 0.0904(15) Uani 1 1 d . . .
H36 H -0.0693 0.1368 0.3349 0.108 Uiso 1 1 calc R . .
C37 C 0.0093(3) 0.0374(4) 0.3141(3) 0.0825(14) Uani 1 1 d . . .
H37 H -0.0406 -0.0050 0.2965 0.099 Uiso 1 1 calc R . .
C38 C 0.1016(3) 0.0157(3) 0.3166(2) 0.0693(11) Uani 1 1 d . . .
H38 H 0.1151 -0.0415 0.3013 0.083 Uiso 1 1 calc R . .
N7 N 1.0030(5) 0.0806(5) 0.8983(4) 0.155(3) Uani 1 1 d . . .
C39 C 0.9244(6) 0.0669(5) 0.8843(4) 0.131(2) Uani 1 1 d . . .
C40 C 0.8264(5) 0.0441(6) 0.8680(6) 0.188(4) Uani 1 1 d . . .
H40A H 0.8134 -0.0149 0.8441 0.282 Uiso 1 1 calc R . .
H40B H 0.7855 0.0885 0.8336 0.282 Uiso 1 1 calc R . .
H40C H 0.8135 0.0430 0.9152 0.282 Uiso 1 1 calc R . .

loop_
_atom_site_aniso_label
_atom_site_aniso_U_11
_atom_site_aniso_U_22
_atom_site_aniso_U_33
_atom_site_aniso_U_23
_atom_site_aniso_U_13
_atom_site_aniso_U_12
Br1 0.0700(3) 0.0516(2) 0.0799(3) -0.0100(2) 0.0220(2) 0.00851(19)
Br2 0.1091(4) 0.0598(3) 0.0682(3) 0.0165(2) 0.0437(3) 0.0305(2)
N1 0.093(3) 0.074(2) 0.086(3) -0.001(2) 0.048(2) 0.002(2)
N2 0.0557(19) 0.063(2) 0.0450(18) -0.0057(15) 0.0151(15) 0.0007(15)
N3 0.0525(17) 0.0482(17) 0.0410(16) 0.0029(13) 0.0124(14) 0.0027(14)
N4 0.0475(16) 0.0439(16) 0.0400(16) 0.0024(12) 0.0134(13) -0.0031(13)
N5 0.0447(16) 0.0476(17) 0.0453(17) -0.0023(13) 0.0133(14) -0.0017(13)
N6 0.060(2) 0.068(2) 0.082(3) -0.0109(19) 0.0185(19) 0.0067(18)
C1 0.065(3) 0.057(2) 0.057(2) -0.0012(19) 0.015(2) 0.007(2)
C2 0.121(5) 0.077(4) 0.119(5) 0.015(3) 0.070(4) 0.006(3)
C3 0.097(4) 0.096(4) 0.131(5) 0.033(4) 0.054(4) 0.000(3)
C4 0.098(4) 0.085(4) 0.133(6) 0.009(4) 0.025(4) -0.026(3)
C5 0.098(4) 0.080(3) 0.094(4) -0.012(3) 0.028(3) -0.007(3)
C6 0.067(3) 0.068(3) 0.058(2) -0.017(2) 0.019(2) 0.003(2)
C7 0.049(2) 0.071(3) 0.045(2) 0.0027(19) 0.0180(18) 0.0090(19)
C8 0.047(2) 0.061(2) 0.045(2) 0.0094(17) 0.0178(17) 0.0076(18)
C9 0.073(3) 0.067(3) 0.060(3) 0.014(2) 0.023(2) 0.015(2)
C10 0.105(4) 0.085(3) 0.074(3) 0.033(3) 0.030(3) 0.030(3)
C11 0.104(4) 0.115(4) 0.054(3) 0.015(3) 0.013(3) 0.031(3)
C12 0.070(3) 0.094(4) 0.050(2) 0.006(2) 0.012(2) 0.017(3)
C13 0.059(2) 0.052(2) 0.046(2) -0.0005(17) 0.0167(19) 0.0033(18)
C14 0.058(2) 0.049(2) 0.048(2) -0.0017(16) 0.0101(18) -0.0061(17)
C15 0.051(2) 0.0393(18) 0.0411(19) -0.0034(14) 0.0093(16) -0.0038(16)
C16 0.049(2) 0.0487(19) 0.0421(19) -0.0033(16) 0.0147(16) -0.0062(16)
C17 0.049(2) 0.0437(19) 0.0418(19) -0.0043(15) 0.0085(16) -0.0002(16)
C18 0.052(2) 0.0438(19) 0.0390(18) -0.0034(15) 0.0102(17) -0.0053(16)
C19 0.051(2) 0.051(2) 0.048(2) -0.0065(17) 0.0183(17) -0.0075(17)
C20 0.047(2) 0.0469(19) 0.047(2) -0.0073(16) 0.0108(17) -0.0018(16)
C21 0.068(3) 0.087(3) 0.074(3) 0.023(2) 0.033(2) 0.011(2)
C22 0.059(2) 0.071(3) 0.074(3) 0.013(2) 0.022(2) 0.011(2)
C23 0.065(3) 0.079(3) 0.078(3) 0.006(2) 0.034(2) -0.005(2)
C24 0.052(2) 0.078(3) 0.079(3) 0.008(2) 0.016(2) 0.010(2)
C25 0.059(2) 0.048(2) 0.043(2) -0.0009(16) 0.0113(17) -0.0063(17)
C26 0.0457(19) 0.0465(19) 0.0435(19) 0.0023(16) 0.0207(16) 0.0046(15)
C27 0.0417(19) 0.0458(19) 0.050(2) 0.0021(16) 0.0224(17) 0.0011(15)
C28 0.053(2) 0.051(2) 0.065(2) -0.0004(19) 0.032(2) 0.0010(17)
C29 0.066(2) 0.049(2) 0.072(3) 0.012(2) 0.042(2) 0.0110(19)
C30 0.066(2) 0.062(2) 0.052(2) 0.0138(19) 0.031(2) 0.013(2)
C31 0.056(2) 0.056(2) 0.045(2) 0.0023(16) 0.0231(18) 0.0052(17)
C32 0.050(2) 0.051(2) 0.043(2) 0.0057(16) 0.0118(17) -0.0012(17)
C33 0.054(2) 0.058(2) 0.048(2) -0.0076(17) 0.0121(18) -0.0046(18)
C34 0.053(2) 0.059(2) 0.045(2) 0.0009(17) 0.0107(18) -0.0024(18)
C35 0.065(3) 0.096(4) 0.096(4) -0.013(3) 0.019(3) 0.014(3)
C36 0.056(3) 0.118(4) 0.095(4) 0.009(3) 0.024(3) 0.011(3)
C37 0.056(3) 0.094(4) 0.088(3) 0.003(3) 0.014(2) -0.012(3)
C38 0.062(3) 0.068(3) 0.068(3) -0.008(2) 0.011(2) -0.010(2)
N7 0.109(4) 0.141(5) 0.219(8) -0.041(5) 0.065(5) -0.032(4)
C39 0.136(6) 0.136(6) 0.139(6) -0.020(5) 0.071(6) -0.017(5)
C40 0.096(5) 0.178(8) 0.298(13) 0.030(8) 0.080(7) -0.015(5)

loop_
_atom_type_symbol
_atom_type_description
_atom_type_scat_dispersion_real
_atom_type_scat_dispersion_imag
_atom_type_scat_source
C C 0.0033 0.0016 'International Tables Vol C Tables 4.2.6.8 and 6.1.1.4'
H H 0.0000 0.0000 'International Tables Vol C Tables 4.2.6.8 and 6.1.1.4'
N N 0.0061 0.0033 'International Tables Vol C Tables 4.2.6.8 and 6.1.1.4'
Br Br -0.2901 2.4595 'International Tables Vol C Tables 4.2.6.8 and 6.1.1.4'

loop_
_geom_angle_atom_site_label_1
_geom_angle_atom_site_label_2
_geom_angle_atom_site_label_3
_geom_angle
_geom_angle_site_symmetry_1
_geom_angle_site_symmetry_3
_geom_angle_publ_flag
C1 N1 C2 117.1(4) . . ?
C13 N2 C7 108.1(3) . . ?
C13 N2 C6 124.9(3) . . ?
C7 N2 C6 126.8(3) . . ?
C13 N3 C8 107.9(3) . . ?
C13 N3 C14 126.9(3) . . ?
C8 N3 C14 125.2(3) . . ?
C32 N4 C26 107.8(3) . . ?
C32 N4 C25 126.7(3) . . ?
C26 N4 C25 125.5(3) . . ?
C32 N5 C27 108.1(3) . . ?
C32 N5 C33 124.6(3) . . ?
C27 N5 C33 126.4(3) . . ?
C34 N6 C35 116.6(4) . . ?
N1 C1 C5 123.2(5) . . ?
N1 C1 C6 118.1(4) . . ?
C5 C1 C6 118.7(4) . . ?
C3 C2 N1 123.9(6) . . ?
C3 C2 H2 118.0 . . ?
N1 C2 H2 118.0 . . ?
C2 C3 C4 119.3(6) . . ?
C2 C3 H3 120.4 . . ?
C4 C3 H3 120.4 . . ?
C3 C4 C5 119.0(6) . . ?
C3 C4 H4 120.5 . . ?
C5 C4 H4 120.5 . . ?
C1 C5 C4 117.5(5) . . ?
C1 C5 H5 121.3 . . ?
C4 C5 H5 121.3 . . ?
N2 C6 C1 112.6(3) . . ?
N2 C6 H6A 109.1 . . ?
C1 C6 H6A 109.1 . . ?
N2 C6 H6B 109.1 . . ?
C1 C6 H6B 109.1 . . ?
H6A C6 H6B 107.8 . . ?
N2 C7 C12 131.9(4) . . ?
N2 C7 C8 107.1(3) . . ?
C12 C7 C8 121.0(4) . . ?
C9 C8 C7 123.1(4) . . ?
C9 C8 N3 131.0(4) . . ?
C7 C8 N3 105.8(3) . . ?
C10 C9 C8 114.9(4) . . ?
C10 C9 H9 122.6 . . ?
C8 C9 H9 122.6 . . ?
C9 C10 C11 122.5(5) . . ?
C9 C10 H10 118.8 . . ?
C11 C10 H10 118.8 . . ?
C12 C11 C10 121.8(5) . . ?
C12 C11 H11 119.1 . . ?
C10 C11 H11 119.1 . . ?
C11 C12 C7 116.8(5) . . ?
C11 C12 H12 121.6 . . ?
C7 C12 H12 121.6 . . ?
N2 C13 N3 111.1(3) . . ?
N2 C13 H13 124.5 . . ?
N3 C13 H13 124.5 . . ?
N3 C14 C15 110.6(3) . . ?
N3 C14 H14A 109.5 . . ?
C15 C14 H14A 109.5 . . ?
N3 C14 H14B 109.5 . . ?
C15 C14 H14B 109.5 . . ?
H14A C14 H14B 108.1 . . ?
C16 C15 C20 121.1(3) . . ?
C16 C15 C14 120.1(3) . . ?
C20 C15 C14 118.8(3) . . ?
C15 C16 C17 119.6(3) . . ?
C15 C16 C21 121.7(3) . . ?
C17 C16 C21 118.6(3) . . ?
C18 C17 C16 119.5(3) . . ?
C18 C17 C22 121.6(3) . . ?
C16 C17 C22 118.9(3) . . ?
C17 C18 C19 120.7(3) . . ?
C17 C18 C25 119.5(3) . . ?
C19 C18 C25 119.6(3) . . ?
C20 C19 C18 120.0(3) . . ?
C20 C19 C23 120.0(3) . . ?
C18 C19 C23 119.9(3) . . ?
C19 C20 C15 119.1(3) . . ?
C19 C20 C24 121.0(3) . . ?
C15 C20 C24 119.9(3) . . ?
C16 C21 H21A 109.5 . . ?
C16 C21 H21B 109.5 . . ?
H21A C21 H21B 109.5 . . ?
C16 C21 H21C 109.5 . . ?
H21A C21 H21C 109.5 . . ?
H21B C21 H21C 109.5 . . ?
C17 C22 H22A 109.5 . . ?
C17 C22 H22B 109.5 . . ?
H22A C22 H22B 109.5 . . ?
C17 C22 H22C 109.5 . . ?
H22A C22 H22C 109.5 . . ?
H22B C22 H22C 109.5 . . ?
C19 C23 H23A 109.5 . . ?
C19 C23 H23B 109.5 . . ?
H23A C23 H23B 109.5 . . ?
C19 C23 H23C 109.5 . . ?
H23A C23 H23C 109.5 . . ?
H23B C23 H23C 109.5 . . ?
C20 C24 H24A 109.5 . . ?
C20 C24 H24B 109.5 . . ?
H24A C24 H24B 109.5 . . ?
C20 C24 H24C 109.5 . . ?
H24A C24 H24C 109.5 . . ?
H24B C24 H24C 109.5 . . ?
N4 C25 C18 110.7(3) . . ?
N4 C25 H25A 109.5 . . ?
C18 C25 H25A 109.5 . . ?
N4 C25 H25B 109.5 . . ?
C18 C25 H25B 109.5 . . ?
H25A C25 H25B 108.1 . . ?
C31 C26 C27 121.8(3) . . ?
C31 C26 N4 131.5(3) . . ?
C27 C26 N4 106.7(3) . . ?
N5 C27 C26 106.5(3) . . ?
N5 C27 C28 131.0(3) . . ?
C26 C27 C28 122.5(3) . . ?
C29 C28 C27 115.5(4) . . ?
C29 C28 H28 122.3 . . ?
C27 C28 H28 122.3 . . ?
C28 C29 C30 122.2(4) . . ?
C28 C29 H29 118.9 . . ?
C30 C29 H29 118.9 . . ?
C31 C30 C29 122.4(4) . . ?
C31 C30 H30 118.8 . . ?
C29 C30 H30 118.8 . . ?
C26 C31 C30 115.7(3) . . ?
C26 C31 H31 122.2 . . ?
C30 C31 H31 122.2 . . ?
N4 C32 N5 110.9(3) . . ?
N4 C32 H32 124.5 . . ?
N5 C32 H32 124.5 . . ?
N5 C33 C34 110.3(3) . . ?
N5 C33 H33A 109.6 . . ?
C34 C33 H33A 109.6 . . ?
N5 C33 H33B 109.6 . . ?
C34 C33 H33B 109.6 . . ?
H33A C33 H33B 108.1 . . ?
N6 C34 C38 123.1(4) . . ?
N6 C34 C33 115.9(3) . . ?
C38 C34 C33 121.0(4) . . ?
N6 C35 C36 123.6(5) . . ?
N6 C35 H35 118.2 . . ?
C36 C35 H35 118.2 . . ?
C37 C36 C35 119.1(5) . . ?
C37 C36 H36 120.4 . . ?
C35 C36 H36 120.4 . . ?
C36 C37 C38 119.3(5) . . ?
C36 C37 H37 120.3 . . ?
C38 C37 H37 120.3 . . ?
C34 C38 C37 118.2(4) . . ?
C34 C38 H38 120.9 . . ?
C37 C38 H38 120.9 . . ?
N7 C39 C40 176.5(10) . . ?
C39 C40 H40A 109.5 . . ?
C39 C40 H40B 109.5 . . ?
H40A C40 H40B 109.5 . . ?
C39 C40 H40C 109.5 . . ?
H40A C40 H40C 109.5 . . ?
H40B C40 H40C 109.5 . . ?

loop_
_geom_bond_atom_site_label_1
_geom_bond_atom_site_label_2
_geom_bond_distance
_geom_bond_site_symmetry_2
_geom_bond_publ_flag
N1 C1 1.320(5) . ?
N1 C2 1.350(6) . ?
N2 C13 1.318(5) . ?
N2 C7 1.383(5) . ?
N2 C6 1.448(5) . ?
N3 C13 1.323(4) . ?
N3 C8 1.401(4) . ?
N3 C14 1.485(4) . ?
N4 C32 1.325(4) . ?
N4 C26 1.397(4) . ?
N4 C25 1.468(4) . ?
N5 C32 1.331(4) . ?
N5 C27 1.390(4) . ?
N5 C33 1.459(4) . ?
N6 C34 1.333(5) . ?
N6 C35 1.347(6) . ?
C1 C5 1.392(6) . ?
C1 C6 1.510(6) . ?
C2 C3 1.344(8) . ?
C2 H2 0.9300 . ?
C3 C4 1.362(8) . ?
C3 H3 0.9300 . ?
C4 C5 1.398(8) . ?
C4 H4 0.9300 . ?
C5 H5 0.9300 . ?
C6 H6A 0.9700 . ?
C6 H6B 0.9700 . ?
C7 C12 1.388(5) . ?
C7 C8 1.389(5) . ?
C8 C9 1.385(5) . ?
C9 C10 1.379(6) . ?
C9 H9 0.9300 . ?
C10 C11 1.403(7) . ?
C10 H10 0.9300 . ?
C11 C12 1.361(7) . ?
C11 H11 0.9300 . ?
C12 H12 0.9300 . ?
C13 H13 0.9300 . ?
C14 C15 1.520(5) . ?
C14 H14A 0.9700 . ?
C14 H14B 0.9700 . ?
C15 C16 1.394(5) . ?
C15 C20 1.410(5) . ?
C16 C17 1.406(5) . ?
C16 C21 1.511(5) . ?
C17 C18 1.401(5) . ?
C17 C22 1.516(5) . ?
C18 C19 1.403(5) . ?
C18 C25 1.512(5) . ?
C19 C20 1.395(5) . ?
C19 C23 1.521(5) . ?
C20 C24 1.518(5) . ?
C21 H21A 0.9600 . ?
C21 H21B 0.9600 . ?
C21 H21C 0.9600 . ?
C22 H22A 0.9600 . ?
C22 H22B 0.9600 . ?
C22 H22C 0.9600 . ?
C23 H23A 0.9600 . ?
C23 H23B 0.9600 . ?
C23 H23C 0.9600 . ?
C24 H24A 0.9600 . ?
C24 H24B 0.9600 . ?
C24 H24C 0.9600 . ?
C25 H25A 0.9700 . ?
C25 H25B 0.9700 . ?
C26 C31 1.383(5) . ?
C26 C27 1.392(5) . ?
C27 C28 1.394(5) . ?
C28 C29 1.376(5) . ?
C28 H28 0.9300 . ?
C29 C30 1.392(5) . ?
C29 H29 0.9300 . ?
C30 C31 1.387(5) . ?
C30 H30 0.9300 . ?
C31 H31 0.9300 . ?
C32 H32 0.9300 . ?
C33 C34 1.511(5) . ?
C33 H33A 0.9700 . ?
C33 H33B 0.9700 . ?
C34 C38 1.374(5) . ?
C35 C36 1.355(7) . ?
C35 H35 0.9300 . ?
C36 C37 1.348(7) . ?
C36 H36 0.9300 . ?
C37 C38 1.385(6) . ?
C37 H37 0.9300 . ?
C38 H38 0.9300 . ?
N7 C39 1.114(8) . ?
C39 C40 1.411(10) . ?
C40 H40A 0.9600 . ?
C40 H40B 0.9600 . ?
C40 H40C 0.9600 . ?

loop_
_geom_torsion_atom_site_label_1
_geom_torsion_atom_site_label_2
_geom_torsion_atom_site_label_3
_geom_torsion_atom_site_label_4
_geom_torsion
_geom_torsion_site_symmetry_1
_geom_torsion_site_symmetry_2
_geom_torsion_site_symmetry_3
_geom_torsion_site_symmetry_4
_geom_torsion_publ_flag
C2 N1 C1 C5 0.5(7) . . . . ?
C2 N1 C1 C6 -178.0(4) . . . . ?
C1 N1 C2 C3 0.8(8) . . . . ?
N1 C2 C3 C4 -0.6(10) . . . . ?
C2 C3 C4 C5 -0.7(9) . . . . ?
N1 C1 C5 C4 -1.8(7) . . . . ?
C6 C1 C5 C4 176.7(5) . . . . ?
C3 C4 C5 C1 1.9(9) . . . . ?
C13 N2 C6 C1 84.8(5) . . . . ?
C7 N2 C6 C1 -90.6(4) . . . . ?
N1 C1 C6 N2 -16.5(5) . . . . ?
C5 C1 C6 N2 164.8(4) . . . . ?
C13 N2 C7 C12 178.9(4) . . . . ?
C6 N2 C7 C12 -5.0(7) . . . . ?
C13 N2 C7 C8 1.9(4) . . . . ?
C6 N2 C7 C8 177.9(3) . . . . ?
N2 C7 C8 C9 175.6(4) . . . . ?
C12 C7 C8 C9 -1.8(6) . . . . ?
N2 C7 C8 N3 -2.2(4) . . . . ?
C12 C7 C8 N3 -179.7(3) . . . . ?
C13 N3 C8 C9 -175.8(4) . . . . ?
C14 N3 C8 C9 2.9(6) . . . . ?
C13 N3 C8 C7 1.8(4) . . . . ?
C14 N3 C8 C7 -179.5(3) . . . . ?
C7 C8 C9 C10 0.8(6) . . . . ?
N3 C8 C9 C10 178.1(4) . . . . ?
C8 C9 C10 C11 0.8(7) . . . . ?
C9 C10 C11 C12 -1.5(9) . . . . ?
C10 C11 C12 C7 0.5(8) . . . . ?
N2 C7 C12 C11 -175.7(4) . . . . ?
C8 C7 C12 C11 1.0(6) . . . . ?
C7 N2 C13 N3 -0.7(4) . . . . ?
C6 N2 C13 N3 -176.9(3) . . . . ?
C8 N3 C13 N2 -0.7(4) . . . . ?
C14 N3 C13 N2 -179.4(3) . . . . ?
C13 N3 C14 C15 -16.9(5) . . . . ?
C8 N3 C14 C15 164.7(3) . . . . ?
N3 C14 C15 C16 98.3(4) . . . . ?
N3 C14 C15 C20 -78.7(4) . . . . ?
C20 C15 C16 C17 -0.1(5) . . . . ?
C14 C15 C16 C17 -177.0(3) . . . . ?
C20 C15 C16 C21 177.3(3) . . . . ?
C14 C15 C16 C21 0.4(5) . . . . ?
C15 C16 C17 C18 -1.9(5) . . . . ?
C21 C16 C17 C18 -179.4(3) . . . . ?
C15 C16 C17 C22 175.3(3) . . . . ?
C21 C16 C17 C22 -2.2(5) . . . . ?
C16 C17 C18 C19 2.9(5) . . . . ?
C22 C17 C18 C19 -174.2(3) . . . . ?
C16 C17 C18 C25 177.4(3) . . . . ?
C22 C17 C18 C25 0.3(5) . . . . ?
C17 C18 C19 C20 -1.9(5) . . . . ?
C25 C18 C19 C20 -176.4(3) . . . . ?
C17 C18 C19 C23 176.2(3) . . . . ?
C25 C18 C19 C23 1.7(5) . . . . ?
C18 C19 C20 C15 0.0(5) . . . . ?
C23 C19 C20 C15 -178.1(3) . . . . ?
C18 C19 C20 C24 177.3(3) . . . . ?
C23 C19 C20 C24 -0.8(5) . . . . ?
C16 C15 C20 C19 1.0(5) . . . . ?
C14 C15 C20 C19 178.0(3) . . . . ?
C16 C15 C20 C24 -176.3(3) . . . . ?
C14 C15 C20 C24 0.7(5) . . . . ?
C32 N4 C25 C18 -2.7(5) . . . . ?
C26 N4 C25 C18 -179.8(3) . . . . ?
C17 C18 C25 N4 -94.4(4) . . . . ?
C19 C18 C25 N4 80.1(4) . . . . ?
C32 N4 C26 C31 176.2(3) . . . . ?
C25 N4 C26 C31 -6.2(6) . . . . ?
C32 N4 C26 C27 -0.1(4) . . . . ?
C25 N4 C26 C27 177.5(3) . . . . ?
C32 N5 C27 C26 -0.4(4) . . . . ?
C33 N5 C27 C26 -170.0(3) . . . . ?
C32 N5 C27 C28 -177.0(3) . . . . ?
C33 N5 C27 C28 13.4(6) . . . . ?
C31 C26 C27 N5 -176.4(3) . . . . ?
N4 C26 C27 N5 0.3(3) . . . . ?
C31 C26 C27 C28 0.5(5) . . . . ?
N4 C26 C27 C28 177.3(3) . . . . ?
N5 C27 C28 C29 175.8(3) . . . . ?
C26 C27 C28 C29 -0.4(5) . . . . ?
C27 C28 C29 C30 -0.2(5) . . . . ?
C28 C29 C30 C31 0.5(6) . . . . ?
C27 C26 C31 C30 -0.2(5) . . . . ?
N4 C26 C31 C30 -176.0(3) . . . . ?
C29 C30 C31 C26 -0.3(5) . . . . ?
C26 N4 C32 N5 -0.2(4) . . . . ?
C25 N4 C32 N5 -177.8(3) . . . . ?
C27 N5 C32 N4 0.4(4) . . . . ?
C33 N5 C32 N4 170.2(3) . . . . ?
C32 N5 C33 C34 -81.1(4) . . . . ?
C27 N5 C33 C34 86.9(4) . . . . ?
C35 N6 C34 C38 -2.3(6) . . . . ?
C35 N6 C34 C33 179.0(4) . . . . ?
N5 C33 C34 N6 41.4(5) . . . . ?
N5 C33 C34 C38 -137.3(4) . . . . ?
C34 N6 C35 C36 -0.3(8) . . . . ?
N6 C35 C36 C37 2.3(9) . . . . ?
C35 C36 C37 C38 -1.7(8) . . . . ?
N6 C34 C38 C37 2.8(6) . . . . ?
C33 C34 C38 C37 -178.6(4) . . . . ?
C36 C37 C38 C34 -0.7(7) . . . . ?

loop_
_cod_related_entry_id
_cod_related_entry_database
_cod_related_entry_code
1 ChemSpider 30653720
